data_4080106
loop_
_publ_author_name
'Derrah, Eric J.'
'Martin, Carmen'
'Mallet-Ladeira, Sonia'
'Miqueu, Karinne'
'Bouhadir, Ghenwa'
'Bourissou, Didier'

_publ_section_title
;
 Chelating Assistance of P--C and P--H Bond Activation at Palladium and
 Nickel: Straightforward Access to Diverse Pincer Complexes from a
 Diphosphine--Phosphine Oxide
;
_journal_issue 4
_journal_name_full Organometallics
_journal_page_first 1121
_journal_paper_doi 10.1021/om400042v
_journal_volume 32
_journal_year 2013
_chemical_compound_source 'synthesis as described'
_chemical_formula_moiety 'C34 H43 O4 P3 Pd'
_chemical_formula_sum 'C34 H43 O4 P3 Pd'
_chemical_formula_weight 714.99
_chemical_name_systematic
;
 ?
;
_space_group_IT_number 14
_symmetry_cell_setting monoclinic
_symmetry_Int_Tables_number 14
_symmetry_space_group_name_Hall '-P 2ybc'
_symmetry_space_group_name_H-M 'P 1 21/c 1'
_atom_sites_solution_hydrogens geom
_atom_sites_solution_primary direct
_atom_sites_solution_secondary difmap
_cell_angle_alpha 90
_cell_angle_beta 90.152(3)
_cell_angle_gamma 90
_cell_formula_units_Z 4
_cell_length_a 17.1115(12)
_cell_length_b 10.5183(8)
_cell_length_c 18.4698(13)
_cell_measurement_reflns_used 7954
_cell_measurement_temperature 193(2)
_cell_measurement_theta_max 30.25
_cell_measurement_theta_min 2.23
_cell_measurement_wavelength 0.71073
_cell_volume 3324.3(4)
_computing_cell_refinement 'Bruker SAINT'
_computing_data_collection 'Bruker APEX2'
_computing_data_reduction 'Bruker SAINT'
_computing_molecular_graphics 'Ortep-3 for Windows (Farrugia, 1997)'
_computing_publication_material 'WinGX publication routines (Farrugia, 1999)'
_computing_structure_refinement 'SHELXL-97 (Sheldrick, 2088)'
_computing_structure_solution 'SHELXS-97 (Sheldrick, 2008)'
_diffrn_ambient_temperature 193(2)
_diffrn_measured_fraction_theta_full 0.993
_diffrn_measured_fraction_theta_max 0.993
_diffrn_measurement_device_type 'Bruker Kappa APEX II Quazar'
_diffrn_measurement_method 'phi and omega scans'
_diffrn_radiation_monochromator 'multilayer optics'
_diffrn_radiation_probe x-ray
_diffrn_radiation_source 'microfocus sealed tube'
_diffrn_radiation_type MoK\a
_diffrn_radiation_wavelength 0.71073
_diffrn_reflns_av_R_equivalents 0.0372
_diffrn_reflns_av_unetI/netI 0.0408
_diffrn_reflns_limit_h_max 21
_diffrn_reflns_limit_h_min -19
_diffrn_reflns_limit_k_max 13
_diffrn_reflns_limit_k_min -12
_diffrn_reflns_limit_l_max 18
_diffrn_reflns_limit_l_min -23
_diffrn_reflns_number 25122
_diffrn_reflns_theta_full 26.37
_diffrn_reflns_theta_max 26.37
_diffrn_reflns_theta_min 3.17
_diffrn_standards_decay_% 0
_diffrn_standards_interval_count 0
_diffrn_standards_interval_time 0
_diffrn_standards_number 0
_exptl_absorpt_coefficient_mu 0.739
_exptl_absorpt_correction_T_max 0.9433
_exptl_absorpt_correction_T_min 0.8910
_exptl_absorpt_correction_type multi-scan
_exptl_absorpt_process_details 'SADABS (Bruker-AXS)'
_exptl_crystal_colour yellow
_exptl_crystal_density_diffrn 1.429
_exptl_crystal_density_method 'not measured'
_exptl_crystal_description block
_exptl_crystal_F_000 1480
_exptl_crystal_size_max 0.16
_exptl_crystal_size_mid 0.1
_exptl_crystal_size_min 0.08
_refine_diff_density_max 0.508
_refine_diff_density_min -0.353
_refine_diff_density_rms 0.072
_refine_ls_extinction_method none
_refine_ls_goodness_of_fit_ref 1.023
_refine_ls_hydrogen_treatment mixed
_refine_ls_matrix_type full
_refine_ls_number_parameters 393
_refine_ls_number_reflns 6744
_refine_ls_number_restraints 0
_refine_ls_restrained_S_all 1.023
_refine_ls_R_factor_all 0.0455
_refine_ls_R_factor_gt 0.031
_refine_ls_shift/su_max 0.003
_refine_ls_shift/su_mean 0
_refine_ls_structure_factor_coef Fsqd
_refine_ls_weighting_details 'calc w=1/[\s^2^(Fo^2^)+(0.0303P)^2^+1.9394P] where P=(Fo^2^+2Fc^2^)/3'
_refine_ls_weighting_scheme calc
_refine_ls_wR_factor_gt 0.0654
_refine_ls_wR_factor_ref 0.0707
_reflns_number_gt 5441
_reflns_number_total 6744
_reflns_threshold_expression >2sigma(I)
_cod_data_source_file om400042v_si_002.cif
_cod_data_source_block 5
_cod_original_sg_symbol_H-M 'P 21/c'
_cod_database_code 4080106

loop_
_symmetry_equiv_pos_as_xyz
'x, y, z'
'-x, y+1/2, -z+1/2'
'-x, -y, -z'
'x, -y-1/2, z-1/2'

loop_
_atom_site_label
_atom_site_type_symbol
_atom_site_fract_x
_atom_site_fract_y
_atom_site_fract_z
_atom_site_U_iso_or_equiv
_atom_site_adp_type
_atom_site_occupancy
_atom_site_symmetry_multiplicity
_atom_site_calc_flag
_atom_site_refinement_flags
C1 C 0.08345(14) 0.7057(2) 0.35315(13) 0.0205(5) Uani 1 1 d .
C2 C 0.09578(15) 0.5835(3) 0.32818(14) 0.0262(6) Uani 1 1 d .
H2 H 0.1465 0.547 0.3302 0.031 Uiso 1 1 calc R
C3 C 0.03335(17) 0.5140(3) 0.29994(16) 0.0349(7) Uani 1 1 d .
H3 H 0.0419 0.4302 0.2825 0.042 Uiso 1 1 calc R
C4 C -0.04003(17) 0.5650(3) 0.29713(16) 0.0370(7) Uani 1 1 d .
H4 H -0.0822 0.5168 0.2779 0.044 Uiso 1 1 calc R
C5 C -0.05269(16) 0.6870(3) 0.32241(17) 0.0378(8) Uani 1 1 d .
H5 H -0.1038 0.7224 0.321 0.045 Uiso 1 1 calc R
C6 C 0.00854(15) 0.7572(3) 0.34955(15) 0.0296(6) Uani 1 1 d .
H6 H -0.0003 0.8416 0.366 0.036 Uiso 1 1 calc R
C7 C 0.14410(13) 0.8778(2) 0.46450(13) 0.0181(5) Uani 1 1 d .
C8 C 0.09300(14) 0.8131(3) 0.51069(15) 0.0253(6) Uani 1 1 d .
H8 H 0.0626 0.745 0.4921 0.03 Uiso 1 1 calc R
C9 C 0.08592(15) 0.8463(3) 0.58250(15) 0.0295(7) Uani 1 1 d .
H9 H 0.051 0.8012 0.6131 0.035 Uiso 1 1 calc R
C10 C 0.12971(15) 0.9449(3) 0.60968(15) 0.0280(6) Uani 1 1 d .
H10 H 0.1254 0.9679 0.6593 0.034 Uiso 1 1 calc R
C11 C 0.17999(15) 1.0107(3) 0.56475(14) 0.0237(6) Uani 1 1 d .
H11 H 0.2099 1.0787 0.5843 0.028 Uiso 1 1 calc R
C12 C 0.18833(13) 0.9803(2) 0.49138(13) 0.0184(5) Uani 1 1 d .
C13 C 0.33607(14) 1.1089(3) 0.50000(14) 0.0229(6) Uani 1 1 d .
H13 H 0.3151 1.1413 0.547 0.027 Uiso 1 1 calc R
C14 C 0.37626(15) 0.9808(3) 0.51291(15) 0.0298(6) Uani 1 1 d .
H14A H 0.3973 0.9489 0.4671 0.045 Uiso 1 1 calc R
H14B H 0.3382 0.9199 0.532 0.045 Uiso 1 1 calc R
H14C H 0.4189 0.9917 0.5478 0.045 Uiso 1 1 calc R
C15 C 0.39416(15) 1.2058(3) 0.46961(16) 0.0307(7) Uani 1 1 d .
H15A H 0.4368 1.2185 0.5044 0.046 Uiso 1 1 calc R
H15B H 0.3674 1.2868 0.4611 0.046 Uiso 1 1 calc R
H15C H 0.4155 1.1741 0.4239 0.046 Uiso 1 1 calc R
C16 C 0.19369(14) 1.2313(2) 0.43381(14) 0.0230(6) Uani 1 1 d .
H16 H 0.2259 1.297 0.4085 0.028 Uiso 1 1 calc R
C17 C 0.12347(15) 1.2045(3) 0.38496(17) 0.0350(7) Uani 1 1 d .
H17A H 0.09 1.1404 0.4077 0.052 Uiso 1 1 calc R
H17B H 0.1417 1.1729 0.338 0.052 Uiso 1 1 calc R
H17C H 0.0937 1.2831 0.3778 0.052 Uiso 1 1 calc R
C18 C 0.16748(18) 1.2902(3) 0.50487(16) 0.0353(7) Uani 1 1 d .
H18A H 0.1439 1.3735 0.4954 0.053 Uiso 1 1 calc R
H18B H 0.2127 1.3005 0.537 0.053 Uiso 1 1 calc R
H18C H 0.129 1.2346 0.528 0.053 Uiso 1 1 calc R
C19 C 0.32337(15) 1.2572(3) 0.28974(15) 0.0225(6) Uani 1 1 d .
H19 H 0.3411(16) 1.306(3) 0.3259(15) 0.027 Uiso 1 1 d .
C20 C 0.25769(16) 1.3018(3) 0.24688(16) 0.0284(6) Uani 1 1 d .
C21 C 0.36832(15) 1.1772(3) 0.24366(15) 0.0231(6) Uani 1 1 d .
H21 H 0.4202(17) 1.165(3) 0.2473(14) 0.028 Uiso 1 1 d .
C22 C 0.33128(16) 1.1761(3) 0.17297(15) 0.0265(6) Uani 1 1 d .
C23 C 0.28619(15) 0.7662(3) 0.21929(14) 0.0237(6) Uani 1 1 d .
H23 H 0.2346 0.7423 0.2407 0.028 Uiso 1 1 calc R
C24 C 0.26697(18) 0.8494(3) 0.15425(15) 0.0374(7) Uani 1 1 d .
H24A H 0.3155 0.8744 0.13 0.056 Uiso 1 1 calc R
H24B H 0.2392 0.9257 0.1705 0.056 Uiso 1 1 calc R
H24C H 0.2339 0.8019 0.1204 0.056 Uiso 1 1 calc R
C25 C 0.32522(17) 0.6409(3) 0.19862(17) 0.0361(7) Uani 1 1 d .
H25A H 0.2901 0.592 0.1671 0.054 Uiso 1 1 calc R
H25B H 0.3365 0.5917 0.2425 0.054 Uiso 1 1 calc R
H25C H 0.3741 0.6583 0.173 0.054 Uiso 1 1 calc R
C26 C 0.44464(14) 0.8353(3) 0.26949(14) 0.0242(6) Uani 1 1 d .
H26 H 0.4582 0.7428 0.2709 0.029 Uiso 1 1 calc R
C27 C 0.49442(15) 0.9044(3) 0.32645(16) 0.0308(7) Uani 1 1 d .
H27A H 0.5499 0.8944 0.3147 0.046 Uiso 1 1 calc R
H27B H 0.4842 0.8679 0.3743 0.046 Uiso 1 1 calc R
H27C H 0.481 0.9949 0.3267 0.046 Uiso 1 1 calc R
C28 C 0.46367(16) 0.8861(3) 0.19416(15) 0.0330(7) Uani 1 1 d .
H28A H 0.4414 0.9714 0.1885 0.049 Uiso 1 1 calc R
H28B H 0.4414 0.8294 0.1575 0.049 Uiso 1 1 calc R
H28C H 0.5205 0.8903 0.1881 0.049 Uiso 1 1 calc R
C29 C 0.32416(14) 0.7362(2) 0.36478(13) 0.0185(5) Uani 1 1 d .
C30 C 0.38561(15) 0.6624(3) 0.39204(15) 0.0258(6) Uani 1 1 d .
H30 H 0.4367 0.6744 0.3732 0.031 Uiso 1 1 calc R
C31 C 0.37417(16) 0.5727(3) 0.44562(16) 0.0314(7) Uani 1 1 d .
H31 H 0.4172 0.5249 0.4634 0.038 Uiso 1 1 calc R
C32 C 0.30070(16) 0.5522(3) 0.47323(15) 0.0286(6) Uani 1 1 d .
H32 H 0.2925 0.4895 0.5094 0.034 Uiso 1 1 calc R
C33 C 0.23881(16) 0.6241(3) 0.44758(14) 0.0252(6) Uani 1 1 d .
H33 H 0.1881 0.6101 0.4668 0.03 Uiso 1 1 calc R
C34 C 0.24895(13) 0.7169(2) 0.39417(13) 0.0173(5) Uani 1 1 d .
O1 O 0.16959(9) 0.91021(16) 0.31691(9) 0.0215(4) Uani 1 1 d .
O2 O 0.26098(10) 1.24383(18) 0.17826(10) 0.0300(4) Uani 1 1 d .
O3 O 0.20593(12) 1.3756(2) 0.25897(12) 0.0405(5) Uani 1 1 d .
O4 O 0.35052(13) 1.1329(2) 0.11588(10) 0.0379(5) Uani 1 1 d .
P1 P 0.16233(3) 0.81351(6) 0.37473(3) 0.01730(14) Uani 1 1 d .
P2 P 0.25346(3) 1.08347(6) 0.43626(3) 0.01733(14) Uani 1 1 d .
P3 P 0.33942(3) 0.85268(6) 0.29196(3) 0.01742(14) Uani 1 1 d .
Pd1 Pd 0.308534(10) 1.062998(18) 0.318159(10) 0.01632(6) Uani 1 1 d .

loop_
_atom_site_aniso_label
_atom_site_aniso_U_11
_atom_site_aniso_U_22
_atom_site_aniso_U_33
_atom_site_aniso_U_23
_atom_site_aniso_U_13
_atom_site_aniso_U_12
C1 0.0203(12) 0.0246(14) 0.0167(13) -0.0005(11) -0.0020(10) -0.0041(10)
C2 0.0249(14) 0.0281(16) 0.0256(15) -0.0039(12) -0.0032(11) 0.0011(11)
C3 0.0435(18) 0.0277(16) 0.0334(17) -0.0062(14) -0.0084(13) -0.0084(13)
C4 0.0310(16) 0.0460(19) 0.0340(17) -0.0003(16) -0.0109(13) -0.0151(14)
C5 0.0200(14) 0.053(2) 0.0407(19) -0.0030(16) -0.0073(12) -0.0019(13)
C6 0.0245(14) 0.0301(16) 0.0342(17) -0.0061(13) -0.0039(12) 0.0025(12)
C7 0.0168(12) 0.0194(13) 0.0180(13) -0.0002(11) -0.0018(10) 0.0026(10)
C8 0.0183(12) 0.0288(15) 0.0289(16) -0.0009(13) 0.0005(11) -0.0044(11)
C9 0.0228(14) 0.0404(17) 0.0254(16) 0.0049(14) 0.0072(11) -0.0028(12)
C10 0.0277(14) 0.0377(17) 0.0187(14) -0.0009(13) 0.0044(11) 0.0048(13)
C11 0.0258(13) 0.0247(14) 0.0205(14) -0.0034(12) -0.0012(11) 0.0002(11)
C12 0.0173(12) 0.0195(13) 0.0186(14) -0.0011(11) 0.0004(10) 0.0027(10)
C13 0.0202(13) 0.0293(14) 0.0191(14) -0.0043(12) -0.0005(10) -0.0034(11)
C14 0.0249(14) 0.0385(17) 0.0259(16) 0.0032(13) -0.0075(11) 0.0001(12)
C15 0.0247(14) 0.0357(17) 0.0318(17) -0.0053(14) -0.0053(12) -0.0083(12)
C16 0.0221(13) 0.0206(14) 0.0264(15) 0.0000(12) 0.0025(11) 0.0022(11)
C17 0.0236(14) 0.0355(17) 0.0458(19) 0.0063(15) -0.0067(13) 0.0056(12)
C18 0.0405(17) 0.0263(16) 0.0393(18) -0.0017(14) 0.0113(14) 0.0064(13)
C19 0.0252(14) 0.0207(14) 0.0216(15) 0.0020(12) -0.0020(11) -0.0051(11)
C20 0.0327(15) 0.0213(14) 0.0312(17) 0.0075(13) 0.0061(12) -0.0031(12)
C21 0.0187(13) 0.0241(14) 0.0265(15) 0.0066(12) 0.0010(11) -0.0042(11)
C22 0.0323(15) 0.0235(15) 0.0239(16) 0.0070(13) 0.0027(12) -0.0027(12)
C23 0.0239(13) 0.0270(15) 0.0203(14) -0.0021(12) -0.0023(10) -0.0028(11)
C24 0.0420(18) 0.047(2) 0.0231(16) 0.0038(14) -0.0091(13) -0.0102(14)
C25 0.0393(17) 0.0361(18) 0.0330(17) -0.0151(15) 0.0001(13) -0.0008(14)
C26 0.0175(12) 0.0259(14) 0.0291(15) -0.0036(12) 0.0027(11) 0.0030(11)
C27 0.0160(13) 0.0337(16) 0.0426(18) -0.0028(14) -0.0029(12) 0.0014(11)
C28 0.0238(14) 0.0417(18) 0.0334(17) -0.0009(14) 0.0121(12) 0.0035(13)
C29 0.0207(12) 0.0177(13) 0.0170(13) -0.0030(11) -0.0034(10) 0.0010(10)
C30 0.0188(13) 0.0270(15) 0.0316(16) -0.0009(13) -0.0036(11) 0.0036(11)
C31 0.0317(15) 0.0277(15) 0.0349(17) 0.0027(14) -0.0126(12) 0.0062(12)
C32 0.0390(16) 0.0237(15) 0.0233(15) 0.0042(13) -0.0058(12) 0.0006(12)
C33 0.0269(14) 0.0250(15) 0.0237(15) 0.0008(12) 0.0013(11) -0.0002(11)
C34 0.0195(12) 0.0165(13) 0.0159(13) -0.0027(11) -0.0039(10) 0.0016(10)
O1 0.0188(9) 0.0245(10) 0.0213(10) 0.0014(8) -0.0017(7) 0.0007(7)
O2 0.0313(10) 0.0322(11) 0.0263(11) 0.0063(9) -0.0059(8) 0.0028(8)
O3 0.0386(12) 0.0331(12) 0.0497(14) 0.0057(11) 0.0034(10) 0.0125(10)
O4 0.0565(14) 0.0368(12) 0.0205(11) 0.0034(10) 0.0069(9) 0.0031(10)
P1 0.0147(3) 0.0188(3) 0.0184(4) -0.0005(3) -0.0004(2) -0.0003(2)
P2 0.0162(3) 0.0184(3) 0.0173(3) -0.0010(3) 0.0000(2) -0.0009(2)
P3 0.0139(3) 0.0206(3) 0.0178(3) -0.0005(3) 0.0006(2) 0.0012(2)
Pd1 0.01483(9) 0.01810(10) 0.01602(11) 0.00110(9) 0.00072(7) -0.00010(8)

loop_
_atom_type_symbol
_atom_type_description
_atom_type_scat_dispersion_real
_atom_type_scat_dispersion_imag
_atom_type_scat_source
C C 0.0033 0.0016 'International Tables Vol C Tables 4.2.6.8 and 6.1.1.4'
H H 0 0 'International Tables Vol C Tables 4.2.6.8 and 6.1.1.4'
O O 0.0106 0.006 'International Tables Vol C Tables 4.2.6.8 and 6.1.1.4'
P P 0.1023 0.0942 'International Tables Vol C Tables 4.2.6.8 and 6.1.1.4'
Pd Pd -0.9988 1.0072 'International Tables Vol C Tables 4.2.6.8 and 6.1.1.4'

loop_
_geom_angle_atom_site_label_1
_geom_angle_atom_site_label_2
_geom_angle_atom_site_label_3
_geom_angle
C2 C1 C6 119.2(2)
C2 C1 P1 122.89(19)
C6 C1 P1 116.9(2)
C1 C2 C3 119.7(3)
C1 C2 H2 120.2
C3 C2 H2 120.2
C4 C3 C2 120.7(3)
C4 C3 H3 119.6
C2 C3 H3 119.6
C3 C4 C5 119.8(3)
C3 C4 H4 120.1
C5 C4 H4 120.1
C6 C5 C4 120.1(3)
C6 C5 H5 120
C4 C5 H5 120
C5 C6 C1 120.5(3)
C5 C6 H6 119.7
C1 C6 H6 119.7
C8 C7 C12 119.6(2)
C8 C7 P1 119.0(2)
C12 C7 P1 120.87(18)
C9 C8 C7 121.4(3)
C9 C8 H8 119.3
C7 C8 H8 119.3
C10 C9 C8 119.6(2)
C10 C9 H9 120.2
C8 C9 H9 120.2
C9 C10 C11 119.9(2)
C9 C10 H10 120.1
C11 C10 H10 120.1
C10 C11 C12 122.1(3)
C10 C11 H11 118.9
C12 C11 H11 118.9
C11 C12 C7 117.4(2)
C11 C12 P2 117.33(19)
C7 C12 P2 125.19(18)
C15 C13 C14 110.5(2)
C15 C13 P2 110.95(18)
C14 C13 P2 108.22(18)
C15 C13 H13 109
C14 C13 H13 109
P2 C13 H13 109
C13 C14 H14A 109.5
C13 C14 H14B 109.5
H14A C14 H14B 109.5
C13 C14 H14C 109.5
H14A C14 H14C 109.5
H14B C14 H14C 109.5
C13 C15 H15A 109.5
C13 C15 H15B 109.5
H15A C15 H15B 109.5
C13 C15 H15C 109.5
H15A C15 H15C 109.5
H15B C15 H15C 109.5
C18 C16 C17 110.6(2)
C18 C16 P2 118.87(19)
C17 C16 P2 106.97(18)
C18 C16 H16 106.6
C17 C16 H16 106.6
P2 C16 H16 106.6
C16 C17 H17A 109.5
C16 C17 H17B 109.5
H17A C17 H17B 109.5
C16 C17 H17C 109.5
H17A C17 H17C 109.5
H17B C17 H17C 109.5
C16 C18 H18A 109.5
C16 C18 H18B 109.5
H18A C18 H18B 109.5
C16 C18 H18C 109.5
H18A C18 H18C 109.5
H18B C18 H18C 109.5
C21 C19 C20 106.5(2)
C21 C19 Pd1 69.18(15)
C20 C19 Pd1 110.63(18)
C21 C19 H19 127.1(17)
C20 C19 H19 118.8(18)
Pd1 C19 H19 114.2(18)
O3 C20 O2 118.6(3)
O3 C20 C19 132.8(3)
O2 C20 C19 108.6(2)
C19 C21 C22 107.9(2)
C19 C21 Pd1 71.39(15)
C22 C21 Pd1 111.95(18)
C19 C21 H21 125.3(18)
C22 C21 H21 119.6(18)
Pd1 C21 H21 110.4(18)
O4 C22 O2 119.5(3)
O4 C22 C21 132.6(3)
O2 C22 C21 107.8(2)
C24 C23 C25 113.1(2)
C24 C23 P3 113.17(19)
C25 C23 P3 112.92(19)
C24 C23 H23 105.6
C25 C23 H23 105.6
P3 C23 H23 105.6
C23 C24 H24A 109.5
C23 C24 H24B 109.5
H24A C24 H24B 109.5
C23 C24 H24C 109.5
H24A C24 H24C 109.5
H24B C24 H24C 109.5
C23 C25 H25A 109.5
C23 C25 H25B 109.5
H25A C25 H25B 109.5
C23 C25 H25C 109.5
H25A C25 H25C 109.5
H25B C25 H25C 109.5
C28 C26 C27 109.8(2)
C28 C26 P3 112.23(18)
C27 C26 P3 109.67(17)
C28 C26 H26 108.3
C27 C26 H26 108.3
P3 C26 H26 108.3
C26 C27 H27A 109.5
C26 C27 H27B 109.5
H27A C27 H27B 109.5
C26 C27 H27C 109.5
H27A C27 H27C 109.5
H27B C27 H27C 109.5
C26 C28 H28A 109.5
C26 C28 H28B 109.5
H28A C28 H28B 109.5
C26 C28 H28C 109.5
H28A C28 H28C 109.5
H28B C28 H28C 109.5
C30 C29 C34 117.8(2)
C30 C29 P3 121.63(19)
C34 C29 P3 120.53(18)
C31 C30 C29 121.9(2)
C31 C30 H30 119
C29 C30 H30 119
C32 C31 C30 120.3(3)
C32 C31 H31 119.9
C30 C31 H31 119.9
C31 C32 C33 119.1(3)
C31 C32 H32 120.4
C33 C32 H32 120.4
C32 C33 C34 121.8(2)
C32 C33 H33 119.1
C34 C33 H33 119.1
C33 C34 C29 119.1(2)
C33 C34 P1 115.06(18)
C29 C34 P1 125.63(19)
C22 O2 C20 108.6(2)
O1 P1 C1 109.65(11)
O1 P1 C7 114.67(11)
C1 P1 C7 107.74(11)
O1 P1 C34 116.95(10)
C1 P1 C34 107.37(12)
C7 P1 C34 99.68(11)
C13 P2 C12 101.15(11)
C13 P2 C16 108.20(12)
C12 P2 C16 99.82(11)
C13 P2 Pd1 106.89(8)
C12 P2 Pd1 133.28(8)
C16 P2 Pd1 105.74(8)
C29 P3 C23 97.58(12)
C29 P3 C26 103.73(12)
C23 P3 C26 105.31(12)
C29 P3 Pd1 116.68(8)
C23 P3 Pd1 120.30(9)
C26 P3 Pd1 111.17(9)
C21 Pd1 C19 39.43(10)
C21 Pd1 P3 107.29(8)
C19 Pd1 P3 146.71(7)
C21 Pd1 P2 137.95(8)
C19 Pd1 P2 100.76(8)
P3 Pd1 P2 111.48(2)

loop_
_geom_bond_atom_site_label_1
_geom_bond_atom_site_label_2
_geom_bond_distance
C1 C2 1.382(4)
C1 C6 1.393(4)
C1 P1 1.807(3)
C2 C3 1.395(4)
C2 H2 0.95
C3 C4 1.366(4)
C3 H3 0.95
C4 C5 1.383(4)
C4 H4 0.95
C5 C6 1.375(4)
C5 H5 0.95
C6 H6 0.95
C7 C8 1.399(3)
C7 C12 1.407(3)
C7 P1 1.818(3)
C8 C9 1.377(4)
C8 H8 0.95
C9 C10 1.374(4)
C9 H9 0.95
C10 C11 1.383(4)
C10 H10 0.95
C11 C12 1.400(3)
C11 H11 0.95
C12 P2 1.861(2)
C13 C15 1.531(4)
C13 C14 1.531(4)
C13 P2 1.857(3)
C13 H13 1
C14 H14A 0.98
C14 H14B 0.98
C14 H14C 0.98
C15 H15A 0.98
C15 H15B 0.98
C15 H15C 0.98
C16 C18 1.520(4)
C16 C17 1.527(4)
C16 P2 1.862(3)
C16 H16 1
C17 H17A 0.98
C17 H17B 0.98
C17 H17C 0.98
C18 H18A 0.98
C18 H18B 0.98
C18 H18C 0.98
C19 C21 1.424(4)
C19 C20 1.451(4)
C19 Pd1 2.125(3)
C19 H19 0.90(3)
C20 O3 1.199(3)
C20 O2 1.407(3)
C21 C22 1.450(4)
C21 Pd1 2.096(2)
C21 H21 0.90(3)
C22 O4 1.195(3)
C22 O2 1.402(3)
C23 C24 1.522(4)
C23 C25 1.527(4)
C23 P3 1.858(3)
C23 H23 1
C24 H24A 0.98
C24 H24B 0.98
C24 H24C 0.98
C25 H25A 0.98
C25 H25B 0.98
C25 H25C 0.98
C26 C28 1.527(4)
C26 C27 1.535(4)
C26 P3 1.858(2)
C26 H26 1
C27 H27A 0.98
C27 H27B 0.98
C27 H27C 0.98
C28 H28A 0.98
C28 H28B 0.98
C28 H28C 0.98
C29 C30 1.399(3)
C29 C34 1.413(3)
C29 P3 1.839(3)
C30 C31 1.382(4)
C30 H30 0.95
C31 C32 1.375(4)
C31 H31 0.95
C32 C33 1.384(4)
C32 H32 0.95
C33 C34 1.399(4)
C33 H33 0.95
C34 P1 1.832(2)
O1 P1 1.4803(18)
P2 Pd1 2.3882(7)
P3 Pd1 2.3256(7)
